data_4020222
loop_
_publ_author_name
'Gillian E. Morton'
'Anthony G. M. Barrett'

_journal_name_full 'Journal of Organic Chemistry'
_journal_page_first 3525
_journal_page_last 3529
_journal_paper_doi 10.1021/jo050112e
_journal_volume 70
_journal_year 2005
_chemical_formula_sum 'C12 H10 Br F O3'
_chemical_formula_weight 301.11
_space_group_IT_number 19
_symmetry_cell_setting orthorhombic
_symmetry_space_group_name_Hall 'P 2ac 2ab'
_symmetry_space_group_name_H-M 'P 21 21 21'
_cell_angle_alpha 90.00
_cell_angle_beta 90.00
_cell_angle_gamma 90.00
_cell_formula_units_Z 4
_cell_length_a 3.9446(3)
_cell_length_b 15.7446(11)
_cell_length_c 18.1173(14)
_cell_measurement_temperature 173(2)
_cell_volume 1125.20(15)
_diffrn_ambient_temperature 173(2)
_exptl_crystal_density_diffrn 1.777
_cod_depositor_comments
;
The following automatic conversions were performed:
'_symmetry_cell_setting' value 'Orthorhombic' changed to 'orthorhombic'
according to '/home/saulius/struct/CIF-dictionaries/cif_core.dic'
dictionary named 'cif_core.dic' version 2.4.1 from 2010-06-29.

Automatic conversion script
Id: cif_fix_enum 1527 2010-12-29 10:47:43Z saulius 
;
_cod_database_code 4020222

loop_
_symmetry_equiv_pos_as_xyz
'x, y, z'
'-x+1/2, -y, z+1/2'
'-x, y+1/2, -z+1/2'
'x+1/2, -y+1/2, -z'

loop_
_atom_site_label
_atom_site_type_symbol
_atom_site_fract_x
_atom_site_fract_y
_atom_site_fract_z
_atom_site_U_iso_or_equiv
_atom_site_adp_type
_atom_site_occupancy
_atom_site_symmetry_multiplicity
_atom_site_calc_flag
_atom_site_refinement_flags
_atom_site_disorder_assembly
_atom_site_disorder_group
C1 C -0.0547(11) 0.5485(3) 0.6304(2) 0.0368(9) Uani 1 1 d . . .
O1 O -0.1837(9) 0.4976(2) 0.68493(18) 0.0451(8) Uani 1 1 d D . .
H1 H -0.296(17) 0.457(3) 0.660(4) 0.09(3) Uiso 1 1 d D . .
C2 C 0.1018(12) 0.6231(3) 0.6507(2) 0.0363(9) Uani 1 1 d . . .
Br2 Br 0.12695(13) 0.65183(3) 0.75230(3) 0.0483(2) Uani 1 1 d . . .
C3 C 0.2409(12) 0.6791(3) 0.5984(3) 0.0372(9) Uani 1 1 d . . .
H3A H 0.3506 0.7298 0.6138 0.045 Uiso 1 1 calc R . .
C4 C 0.2161(10) 0.6596(2) 0.5248(3) 0.0325(9) Uani 1 1 d . . .
H4A H 0.3081 0.6976 0.4893 0.039 Uiso 1 1 calc R . .
C5 C 0.0575(10) 0.5845(2) 0.5009(2) 0.0311(8) Uani 1 1 d . . .
C6 C 0.0277(10) 0.5650(3) 0.4247(3) 0.0332(9) Uani 1 1 d . . .
C7 C -0.1268(12) 0.4912(2) 0.4011(2) 0.0364(9) Uani 1 1 d . . .
H7A H -0.1479 0.4785 0.3500 0.044 Uiso 1 1 calc R . .
C8 C -0.2518(12) 0.4354(3) 0.4553(3) 0.0374(10) Uani 1 1 d . . .
F8 F -0.4044(8) 0.36289(15) 0.43114(16) 0.0489(7) Uani 1 1 d . . .
C9 C -0.2330(11) 0.4507(3) 0.5291(3) 0.0360(9) Uani 1 1 d . . .
C10 C -0.0775(10) 0.5266(2) 0.5550(2) 0.0313(9) Uani 1 1 d . . .
O11 O 0.1588(8) 0.62474(18) 0.37879(16) 0.0377(7) Uani 1 1 d . . .
C12 C 0.1143(15) 0.6127(3) 0.3012(3) 0.0465(10) Uani 1 1 d . . .
H12A H 0.2192 0.6599 0.2744 0.070 Uiso 1 1 calc R . .
H12B H -0.1283 0.6105 0.2897 0.070 Uiso 1 1 calc R . .
H12C H 0.2215 0.5592 0.2862 0.070 Uiso 1 1 calc R . .
O13 O -0.3783(9) 0.39330(17) 0.57934(18) 0.0403(7) Uani 1 1 d . . .
C14 C -0.1978(13) 0.3136(3) 0.5860(3) 0.0508(13) Uani 1 1 d . . .
H14A H -0.3140 0.2771 0.6217 0.076 Uiso 1 1 calc R . .
H14B H 0.0342 0.3245 0.6028 0.076 Uiso 1 1 calc R . .
H14C H -0.1915 0.2853 0.5378 0.076 Uiso 1 1 calc R . .

loop_
_atom_site_aniso_label
_atom_site_aniso_U_11
_atom_site_aniso_U_22
_atom_site_aniso_U_33
_atom_site_aniso_U_23
_atom_site_aniso_U_13
_atom_site_aniso_U_12
C1 0.031(2) 0.033(2) 0.047(2) 0.0106(18) 0.0047(18) 0.0030(17)
O1 0.050(2) 0.0414(16) 0.0443(18) 0.0102(14) 0.0027(15) -0.0060(16)
C2 0.035(2) 0.0337(19) 0.040(2) 0.0007(16) 0.000(2) 0.0017(19)
Br2 0.0538(3) 0.0504(3) 0.0406(3) -0.0029(2) -0.0044(3) 0.0000(2)
C3 0.035(2) 0.0291(19) 0.047(2) 0.0008(18) -0.004(2) 0.0002(17)
C4 0.0244(18) 0.0265(19) 0.046(2) 0.0031(16) -0.0016(17) -0.0025(15)
C5 0.0242(18) 0.0271(17) 0.042(2) 0.0021(16) -0.0008(17) 0.0018(15)
C6 0.0271(19) 0.0266(18) 0.046(2) 0.0033(16) 0.0049(17) 0.0028(15)
C7 0.037(2) 0.0269(18) 0.045(2) -0.0028(16) -0.003(2) 0.0038(18)
C8 0.036(2) 0.0245(19) 0.052(3) -0.0046(18) -0.005(2) -0.0023(17)
F8 0.0579(16) 0.0308(12) 0.0579(16) -0.0031(11) -0.0107(15) -0.0143(13)
C9 0.0274(18) 0.0246(19) 0.056(3) 0.0049(18) -0.0022(19) 0.0009(15)
C10 0.0236(19) 0.0260(17) 0.044(2) 0.0040(15) -0.0004(17) 0.0023(16)
O11 0.0416(17) 0.0324(14) 0.0391(15) 0.0028(12) 0.0034(14) -0.0036(13)
C12 0.050(3) 0.049(2) 0.040(2) 0.0002(19) 0.004(2) -0.005(3)
O13 0.0363(15) 0.0284(14) 0.0564(18) 0.0113(12) 0.0041(16) -0.0036(13)
C14 0.046(3) 0.040(2) 0.066(3) 0.015(2) -0.007(3) 0.007(2)

loop_
_geom_bond_atom_site_label_1
_geom_bond_atom_site_label_2
_geom_bond_distance
_geom_bond_site_symmetry_2
_geom_bond_publ_flag
C1 O1 1.369(5) . ?
C1 C2 1.378(6) . ?
C1 C10 1.411(6) . ?
C2 C3 1.406(6) . ?
C2 Br2 1.897(4) . ?
C3 C4 1.371(7) . ?
C4 C5 1.406(5) . ?
C5 C6 1.420(6) . ?
C5 C10 1.440(6) . ?
C6 O11 1.357(5) . ?
C6 C7 1.380(6) . ?
C7 C8 1.406(6) . ?
C8 C9 1.361(7) . ?
C8 F8 1.363(5) . ?
C9 O13 1.405(5) . ?
C9 C10 1.424(6) . ?
O11 C12 1.430(5) . ?
O13 C14 1.448(5) . ?

loop_
_cod_related_entry_id
_cod_related_entry_database
_cod_related_entry_code
1 ChemSpider 9510555
